data_7112363
loop_
_publ_author_name
'Kosaka, Wataru'
'Yamagishi, Kayo'
'Yoshida, Hiroki'
'Matsuda, Ryotaro'
'Kitagawa, Susumu'
'Takata, Masaki'
'Miyasaka, Hitoshi'

_publ_section_title
;
 CO2 superabsorption in a paddlewheel-type Ru dimer chain compound:
 gate-open performance dependent on inter-chain interactions.
;
_journal_coden_ASTM CHCOFS
_journal_issue 16
_journal_name_full
;
 Chemical Communications (Cambridge, United Kingdom)
;
_journal_page_first 1594
_journal_page_last 1596
_journal_paper_doi 10.1039/c2cc36153a
_journal_volume 49
_journal_year 2013
_chemical_formula_sum 'C40 H24 F4 N2 O8 Ru2'
_chemical_formula_weight 938.760
_chemical_name_common (Ru2(p-F-PhCO2)4(phz))
_space_group_IT_number 2
_symmetry_cell_setting triclinic
_symmetry_Int_Tables_number 2
_symmetry_space_group_name_Hall '-P 1'
_symmetry_space_group_name_H-M 'P -1'
_cell_angle_alpha 65.866(5)
_cell_angle_beta 66.143(6)
_cell_angle_gamma 65.088(7)
_cell_formula_units_Z 1
_cell_length_a 9.9825(8)
_cell_length_b 10.9906(8)
_cell_length_c 11.4527(7)
_cell_measurement_temperature 195(1)
_cell_volume 998.22(14)
_computing_cell_refinement 'RIETAN-FP (Izumi and Momma, 2007)'
_computing_molecular_graphics 'VESTA (Momma and Izumi, 2008)'
_computing_structure_refinement 'RIETAN-FP (Izumi and Momma, 2007)'
_computing_structure_solution FOX
_diffrn_ambient_temperature 195(1)
_diffrn_detector 'imaging plate'
_diffrn_measurement_device_type debye-scherrer
_diffrn_radiation_monochromator 'Si crystal'
_diffrn_radiation_type synchrotron
_diffrn_radiation_wavelength 0.799020
_diffrn_source synchrotron
_exptl_crystal_density_diffrn 1.5616
_exptl_crystal_density_method 'not measured'
_exptl_crystal_F_000 932.00
_pd_calc_method 'Rietveld Refinement'
_pd_instr_location ' ?'
_pd_meas_2theta_range_inc 0.0100
_pd_meas_2theta_range_max 50.0000
_pd_meas_2theta_range_min 3.0000
_pd_meas_number_of_points 4701
_pd_meas_scan_method step
_pd_proc_2theta_range_inc 0.0100
_pd_proc_2theta_range_max 50.0000
_pd_proc_2theta_range_min 3.0000
_pd_proc_ls_background_function 'composite background function'
_pd_proc_ls_pref_orient_corr ' none'
_pd_proc_ls_profile_function 'split Pearson VII function'
_pd_proc_ls_prof_R_factor 0.01836
_pd_proc_ls_prof_wR_expected 0.00661
_pd_proc_ls_prof_wR_factor 0.02733
_pd_spec_mounting ' ?'
_pd_spec_mount_mode reflection
_pd_spec_shape flat_sheet
_refine_diff_density_max 0.0
_refine_diff_density_min 0.0
_refine_ls_extinction_method none
_refine_ls_goodness_of_fit_all 4.1355
_refine_ls_hydrogen_treatment riding
_refine_ls_matrix_type full
_refine_ls_number_constraints 26
_refine_ls_number_parameters 91
_refine_ls_number_restraints 0
_refine_ls_R_factor_all 0.00901
_refine_ls_R_Fsqd_factor 0.00901
_refine_ls_R_I_factor 0.01905
_refine_ls_shift/su_max 0.0
_refine_ls_weighting_details 1/<i>y</i>~i~
_refine_ls_weighting_scheme sigma
_cod_duplicate_entry 7108853
_cod_data_source_file c2cc36153a.txt
_cod_data_source_block Ru-pF-Phz-dry
_cod_original_cell_volume 998.2(1)
_cod_database_code 7112363

loop_
_symmetry_equiv_pos_site_id
_symmetry_equiv_pos_as_xyz
1 x,y,z
2 -x,-y,-z

loop_
_atom_site_label
_atom_site_fract_x
_atom_site_fract_y
_atom_site_fract_z
_atom_site_occupancy
_atom_site_symmetry_multiplicity
_atom_site_Wyckoff_symbol
_atom_site_adp_type
_atom_site_U_iso_or_equiv
_atom_site_type_symbol
C1 0.346(7) 0.731(6) 0.075(7) 1 2 i Uiso 0.0094 C
C2 0.252(7) 0.863(6) 0.114(7) 1 2 i Uiso 0.0094 C
C3 0.096(8) 0.898(7) 0.157(7) 1 2 i Uiso 0.0094 C
C4 0.005(7) 0.018(7) 0.194(6) 1 2 i Uiso 0.0094 C
C5 0.077(7) 0.101(6) 0.189(7) 1 2 i Uiso 0.0094 C
C6 0.231(8) 0.073(7) 0.146(7) 1 2 i Uiso 0.0094 C
C7 0.325(7) 0.953(7) 0.106(6) 1 2 i Uiso 0.0094 C
C8 0.491(9) 0.331(8) 0.241(5) 1 2 i Uiso 0.0094 C
C9 0.477(8) 0.246(6) 0.381(6) 1 2 i Uiso 0.0094 C
C10 0.595(8) 0.211(8) 0.438(7) 1 2 i Uiso 0.0094 C
C11 0.580(8) 0.134(7) 0.567(7) 1 2 i Uiso 0.0094 C
C12 0.446(8) 0.091(5) 0.636(5) 1 2 i Uiso 0.0094 C
C13 0.332(7) 0.129(7) 0.579(7) 1 2 i Uiso 0.0094 C
C14 0.349(8) 0.206(7) 0.450(6) 1 2 i Uiso 0.0094 C
C15 0.024(9) 0.505(7) 0.111(7) 1 2 i Uiso 0.0094 C
C16 0.042(7) 0.516(7) 0.224(7) 1 2 i Uiso 0.0094 C
C17 0.081(8) 0.433(6) 0.684(6) 1 2 i Uiso 0.0094 C
C18 0.229(7) 0.394(7) 0.696(6) 1 2 i Uiso 0.0094 C
C19 0.255(7) 0.403(6) 0.801(6) 1 2 i Uiso 0.0094 C
C20 0.127(8) 0.454(7) 0.904(7) 1 2 i Uiso 0.0094 C
O1 0.274(5) 0.664(4) 0.070(4) 1 2 i Uiso 0.0094 O
O2 0.488(5) 0.694(5) 0.046(4) 1 2 i Uiso 0.0094 O
O3 0.371(5) 0.389(4) 0.205(4) 1 2 i Uiso 0.0094 O
O4 0.607(4) 0.370(5) 0.179(4) 1 2 i Uiso 0.0094 O
F1 -0.011(4) 0.218(3) 0.227(3) 1 2 i Uiso 0.0094 F
F2 0.429(4) 0.010(3) 0.768(3) 1 2 i Uiso 0.0094 F
N1 0.151(6) 0.457(5) 0.013(6) 1 2 i Uiso 0.0094 N
Ru1 0.388(1) 0.489(1) 0.006(1) 1 2 i Uiso 0.01361 Ru
H3 0.04924 0.83724 0.16065 1 2 i Uiso 0.01129 H
H4 -0.10392 0.04013 0.22458 1 2 i Uiso 0.01129 H
H6 0.27839 0.13424 0.14169 1 2 i Uiso 0.01129 H
H7 0.43367 0.93085 0.07603 1 2 i Uiso 0.01129 H
H10 0.68477 0.23929 0.3901 1 2 i Uiso 0.01129 H
H11 0.65854 0.10944 0.60673 1 2 i Uiso 0.01129 H
H13 0.24239 0.1002 0.62682 1 2 i Uiso 0.01129 H
H14 0.2706 0.23007 0.41015 1 2 i Uiso 0.01129 H
H16 0.14249 0.48945 0.23249 1 2 i Uiso 0.01129 H
H17 0.06606 0.42585 0.61041 1 2 i Uiso 0.01129 H
H18 0.31596 0.35923 0.62938 1 2 i Uiso 0.01129 H
H19 0.35555 0.37642 0.80913 1 2 i Uiso 0.01129 H

loop_
_atom_type_symbol
_atom_type_description
_atom_type_scat_dispersion_real
_atom_type_scat_dispersion_imag
_atom_type_scat_source
Ru Ru -1.0980 1.0370 'International Tables for Crystallography, Vol. C'
C C 0.0033 0.0021 'International Tables for Crystallography, Vol. C'
O O 0.0113 0.0079 'International Tables for Crystallography, Vol. C'
H H 0.0000 0.0000 'International Tables for Crystallography, Vol. C'
N N 0.0063 0.0043 'International Tables for Crystallography, Vol. C'
F F 0.0186 0.0133 'International Tables for Crystallography, Vol. C'

loop_
_geom_angle_atom_site_label_1
_geom_angle_atom_site_label_2
_geom_angle_atom_site_label_3
_geom_angle
_geom_angle_site_symmetry_1
_geom_angle_site_symmetry_3
C3 C2 C7 119(5) 1_555 1_555
C3 C2 C1 120(7) 1_555 1_555
C7 C2 C1 120(6) 1_555 1_555
O1 C2 C4 121(4) 1_555 1_565
O2 C2 C6 124(4) 1_555 1_565
C2 C3 C4 123(7) 1_555 1_565
C5 C3 C1 123(4) 1_565 1_555
C6 C3 O1 120(4) 1_565 1_555
C6 C7 C2 117(6) 1_565 1_555
C5 C7 C1 119(3) 1_565 1_555
C4 C7 O2 116(3) 1_565 1_555
O1 C1 O2 123(5) 1_555 1_555
O1 C1 C2 117(6) 1_555 1_555
O2 C1 C2 120(7) 1_555 1_555
C5 C4 C3 117(6) 1_555 1_545
C5 C6 C7 120(7) 1_555 1_545
F1 C6 C2 119(3) 1_555 1_545
F1 C5 C4 118(6) 1_555 1_555
F1 C5 C6 119(7) 1_555 1_555
C4 C5 C6 123(6) 1_555 1_555
C1 O2 Ru1 119(4) 1_555 2_665
C1 O1 Ru1 121(4) 1_555 1_555
C14 C9 C10 123(6) 1_555 1_555
C14 C9 C8 117(6) 1_555 1_555
C10 C9 C8 120(7) 1_555 1_555
C13 C9 O3 120(4) 1_555 1_555
O4 C9 C11 121(4) 1_555 1_555
C13 C14 C9 119(6) 1_555 1_555
C12 C14 C8 121(4) 1_555 1_555
O3 C14 C11 117(4) 1_555 1_555
C11 C10 C9 119(7) 1_555 1_555
C12 C10 C8 118(4) 1_555 1_555
O4 C10 C13 115(3) 1_555 1_555
O4 C8 O3 123(5) 1_555 1_555
O4 C8 C9 117(6) 1_555 1_555
O3 C8 C9 117(7) 1_555 1_555
C14 C13 C12 119(6) 1_555 1_555
C9 C13 F2 119(4) 1_555 1_555
C10 C11 C12 117(6) 1_555 1_555
C9 C11 F2 116(4) 1_555 1_555
C13 C12 F2 119(6) 1_555 1_555
C13 C12 C11 123(5) 1_555 1_555
F2 C12 C11 118(6) 1_555 1_555
C8 O4 Ru1 117(4) 1_555 2_665
C8 O3 Ru1 119(4) 1_555 1_555
C16 O3 Ru1 124(2) 1_555 2_665
C15 N1 C20 118(4) 1_555 1_554
C20 N1 Ru1 124(5) 1_554 1_555
C20 N1 C19 118(4) 2_566 1_554
C16 N1 C15 119(4) 1_555 2_565
N1 C15 C16 121(7) 1_555 1_555
N1 C15 C20 119(7) 1_555 2_566
C16 C15 C20 120(8) 1_555 2_566
C20 C15 C19 119(5) 1_554 2_566
C17 C15 N1 119(4) 2_566 2_565
C18 C15 C15 118(5) 2_566 2_565
N1 C20 C19 120(7) 1_556 1_555
N1 C20 C15 123(7) 1_556 2_566
C19 C20 C15 117(8) 1_555 2_566
C15 C20 C16 122(5) 1_556 2_566
N1 C20 C18 117(4) 2_566 1_555
C18 C19 C20 119(7) 1_555 1_555
N1 C19 C17 120(4) 1_556 1_555
C19 C18 C17 123(6) 1_555 1_555
C16 C17 C18 120(7) 2_566 1_555
C17 C16 C15 120(7) 2_566 1_555
C17 C16 O1 120(4) 2_566 1_555
C18 C16 N1 118(3) 2_566 1_555

loop_
_geom_bond_atom_site_label_1
_geom_bond_atom_site_label_2
_geom_bond_distance
_geom_bond_site_symmetry_2
C2 C3 1.35(8) 1_555
C2 C7 1.41(7) 1_555
C3 C4 1.37(8) 1_565
C1 O1 1.24(6) 1_555
C1 O2 1.24(6) 1_555
C1 C2 1.50(6) 1_555
C4 C5 1.35(7) 1_555
C6 C7 1.39(8) 1_545
C5 F1 1.34(5) 1_555
C5 C6 1.35(8) 1_555
O2 Ru1 2.05(4) 2_665
O1 Ru1 2.05(4) 1_555
C9 C14 1.35(7) 1_555
C9 C10 1.41(8) 1_555
C10 C11 1.35(9) 1_555
C8 O4 1.24(6) 1_555
C8 O3 1.24(7) 1_555
C8 C9 1.48(7) 1_555
C13 C14 1.35(7) 1_555
C11 C12 1.41(7) 1_555
C12 C13 1.38(7) 1_555
C12 F2 1.38(5) 1_555
C12 C11 1.41(7) 1_555
O4 Ru1 2.05(4) 2_665
O3 Ru1 2.05(4) 1_555
N1 Ru1 2.50(5) 1_555
C15 N1 1.38(8) 1_555
C15 C16 1.44(7) 1_555
C15 C20 1.44(5) 2_566
C20 N1 1.38(8) 1_556
C19 C20 1.43(7) 1_555
C18 C19 1.38(7) 1_555
C17 C18 1.40(7) 1_555
C16 C17 1.34(8) 2_566
Ru1 Ru1 2.29(1) 2_665
